data_4348222
loop_
_publ_author_name
'Sun, Wen-Bin'
'Yan, Bing'
'Zhang, Yi-Quan'
'Wang, Bing-Wu'
'Wang, Zhe-Ming'
'Jia, Jun-Hua'
'Gao, Song'

_publ_section_title
;
 The slow magnetic relaxation regulated by ligand conformation of a
 lanthanide single-ion magnet [Hex4N][Dy(DBM)4]
;
_journal_issue 6
_journal_name_full 'Inorg. Chem. Front.'
_journal_page_first 503
_journal_paper_doi 10.1039/C4QI00057A
_journal_volume 1
_journal_year 2014
_chemical_formula_moiety '2(C24 H44.6 N), 2(C60 H44.5 Dy O8)'
_chemical_formula_sum 'C168 H178.2 Dy2 N2 O16'
_chemical_formula_weight 2806.33
_space_group_crystal_system monoclinic
_space_group_IT_number 14
_space_group_name_Hall '-P 2yn'
_space_group_name_H-M_alt 'P 1 21/n 1'
_atom_sites_solution_hydrogens geom
_atom_sites_solution_primary iterative
_atom_sites_solution_secondary difmap
_audit_creation_date 2013-01-18
_audit_creation_method
;
Olex2 1.2
(compiled 2012.05.09 svn.r2324, GUI svn.r4230)
;
_cell_angle_alpha 90.00
_cell_angle_beta 105.084(3)
_cell_angle_gamma 90.00
_cell_formula_units_Z 2
_cell_length_a 16.5108(4)
_cell_length_b 24.3839(9)
_cell_length_c 18.6385(5)
_cell_measurement_reflns_used 23305
_cell_measurement_temperature 123.01(10)
_cell_measurement_theta_max 28.3944
_cell_measurement_theta_min 2.8073
_cell_volume 7245.3(4)
_computing_cell_refinement
;
CrysAlisPro, Agilent Technologies,
Version 1.171.36.20 (release 27-06-2012 CrysAlis171 .NET)
(compiled Jul 11 2012,15:38:31)
;
_computing_data_collection
;
CrysAlisPro, Agilent Technologies,
Version 1.171.36.20 (release 27-06-2012 CrysAlis171 .NET)
(compiled Jul 11 2012,15:38:31)
;
_computing_data_reduction
;
CrysAlisPro, Agilent Technologies,
Version 1.171.36.20 (release 27-06-2012 CrysAlis171 .NET)
(compiled Jul 11 2012,15:38:31)
;
_computing_molecular_graphics
;
O. V. Dolomanov, L. J. Bourhis, R. J. Gildea, J. A. K. Howard and H. Puschmann,
OLEX2: a complete structure solution, refinement and analysis program.
J. Appl. Cryst. (2009). 42, 339-341.
;
_computing_publication_material
;
O. V. Dolomanov, L. J. Bourhis, R. J. Gildea, J. A. K. Howard and H. Puschmann,
OLEX2: a complete structure solution, refinement and analysis program.
J. Appl. Cryst. (2009). 42, 339-341.
;
_computing_structure_refinement
;
XL, G.M. Sheldrick, Acta Cryst.
(2008). A64, 112-122
;
_computing_structure_solution 'J. Appl. Cryst. (2007) 40, 786-790'
_diffrn_ambient_temperature 123.01(10)
_diffrn_detector_area_resol_mean 10.3914
_diffrn_measured_fraction_theta_full 0.9980
_diffrn_measured_fraction_theta_max 0.9817
_diffrn_measurement_details
;
#__ type_ start__ end____ width___ exp.time_
1 omega 1.00 87.00 1.0000 15.0000
omega____ theta____ kappa____ phi______ frames
- 8.7169 77.0000 90.0000 86

#__ type_ start__ end____ width___ exp.time_
2 omega -32.00 -5.00 1.0000 15.0000
omega____ theta____ kappa____ phi______ frames
- 8.7169 -38.0000 30.0000 27

#__ type_ start__ end____ width___ exp.time_
3 omega -39.00 -5.00 1.0000 15.0000
omega____ theta____ kappa____ phi______ frames
- 8.7169 -57.0000 0.0000 34

#__ type_ start__ end____ width___ exp.time_
4 omega -31.00 24.00 1.0000 15.0000
omega____ theta____ kappa____ phi______ frames
- 8.7169 -38.0000 -150.0000 55

#__ type_ start__ end____ width___ exp.time_
5 omega -6.00 26.00 1.0000 15.0000
omega____ theta____ kappa____ phi______ frames
- -9.4981 -116.0000 1.0000 32

#__ type_ start__ end____ width___ exp.time_
6 omega -36.00 2.00 1.0000 15.0000
omega____ theta____ kappa____ phi______ frames
- -9.4981 38.0000 0.0000 38

#__ type_ start__ end____ width___ exp.time_
7 omega 35.00 64.00 1.0000 15.0000
omega____ theta____ kappa____ phi______ frames
- -9.4981 38.0000 0.0000 29

#__ type_ start__ end____ width___ exp.time_
8 omega -28.00 12.00 1.0000 15.0000
omega____ theta____ kappa____ phi______ frames
- -9.4981 57.0000 -60.0000 40

#__ type_ start__ end____ width___ exp.time_
9 omega -19.00 6.00 1.0000 15.0000
omega____ theta____ kappa____ phi______ frames
- -9.4981 -99.0000 60.0000 25
;
_diffrn_measurement_device_type 'SuperNova, Dual, Cu at zero, Atlas'
_diffrn_measurement_method '\w scans'
_diffrn_orient_matrix_UB_11 -0.0291250000
_diffrn_orient_matrix_UB_12 -0.0201550000
_diffrn_orient_matrix_UB_13 0.0050160000
_diffrn_orient_matrix_UB_21 -0.0229829000
_diffrn_orient_matrix_UB_22 0.0204868000
_diffrn_orient_matrix_UB_23 0.0131637000
_diffrn_orient_matrix_UB_31 -0.0245445000
_diffrn_orient_matrix_UB_32 0.0046113000
_diffrn_orient_matrix_UB_33 -0.0367795000
_diffrn_radiation_monochromator mirror
_diffrn_radiation_type 'Mo K\a'
_diffrn_radiation_wavelength 0.7107
_diffrn_reflns_av_R_equivalents 0.0504
_diffrn_reflns_av_unetI/netI 0.0511
_diffrn_reflns_limit_h_max 19
_diffrn_reflns_limit_h_min -19
_diffrn_reflns_limit_k_max 25
_diffrn_reflns_limit_k_min -29
_diffrn_reflns_limit_l_max 22
_diffrn_reflns_limit_l_min -22
_diffrn_reflns_number 59297
_diffrn_reflns_theta_full 25.03
_diffrn_reflns_theta_max 25.03
_diffrn_reflns_theta_min 2.81
_diffrn_source 'SuperNova (Mo) X-ray Source'
_exptl_absorpt_coefficient_mu 1.088
_exptl_absorpt_correction_T_max 1.00000
_exptl_absorpt_correction_T_min 0.79485
_exptl_absorpt_correction_type multi-scan
_exptl_absorpt_process_details
;
CrysAlisPro, Agilent Technologies,
Version 1.171.36.20 (release 27-06-2012 CrysAlis171 .NET)
(compiled Jul 11 2012,15:38:31)
Empirical absorption correction using spherical harmonics,
implemented in SCALE3 ABSPACK scaling algorithm.
;
_exptl_crystal_density_diffrn 1.286
_exptl_crystal_density_method 'not measured'
_exptl_crystal_F_000 2920
_refine_diff_density_max 1.667
_refine_diff_density_min -1.336
_refine_diff_density_rms 0.099
_refine_ls_extinction_method none
_refine_ls_goodness_of_fit_ref 1.149
_refine_ls_hydrogen_treatment mixed
_refine_ls_matrix_type full
_refine_ls_number_parameters 944
_refine_ls_number_reflns 12776
_refine_ls_number_restraints 253
_refine_ls_restrained_S_all 1.153
_refine_ls_R_factor_all 0.0878
_refine_ls_R_factor_gt 0.0688
_refine_ls_shift/su_max 0.075
_refine_ls_shift/su_mean 0.005
_refine_ls_structure_factor_coef Fsqd
_refine_ls_weighting_details 'calc w=1/[\s^2^(Fo^2^)+(0.0318P)^2^+35.8813P] where P=(Fo^2^+2Fc^2^)/3'
_refine_ls_weighting_scheme calc
_refine_ls_wR_factor_gt 0.1365
_refine_ls_wR_factor_ref 0.1465
_reflns_number_gt 10354
_reflns_number_total 12776
_reflns_threshold_expression >2sigma(I)
_cod_data_source_file c4qi00057a2.cif
_cod_data_source_block 1
_cod_original_formula_sum 'C168 H178.20 Dy2 N2 O16'
_cod_database_code 4348222
_chemical_oxdiff_formula 'C22 H30 N1 O5 Dy1'
_reflns_odcompleteness_completeness 99.80
_reflns_odcompleteness_iscentric 1
_reflns_odcompleteness_theta 24.97

loop_
_space_group_symop_id
_space_group_symop_operation_xyz
1 'x, y, z'
2 '-x+1/2, y+1/2, -z+1/2'
3 '-x, -y, -z'
4 'x-1/2, -y-1/2, z-1/2'

loop_
_atom_site_label
_atom_site_type_symbol
_atom_site_fract_x
_atom_site_fract_y
_atom_site_fract_z
_atom_site_U_iso_or_equiv
_atom_site_adp_type
_atom_site_occupancy
_atom_site_symmetry_multiplicity
_atom_site_calc_flag
_atom_site_refinement_flags
_atom_site_disorder_assembly
_atom_site_disorder_group
N1 N 0.7722(2) 0.2882(2) 0.4646(2) 0.0365(12) Uani 1 1 d D D .
Dy1 Dy 0.502989(15) 0.261667(15) 0.218849(14) 0.03866(12) Uani 1 1 d . . .
O5 O 0.3732(2) 0.2205(2) 0.2079(2) 0.0469(12) Uani 1 1 d . . .
O8 O 0.3996(2) 0.3263(2) 0.1728(2) 0.0434(11) Uani 1 1 d . . .
O4 O 0.4675(2) 0.2917(2) 0.3267(2) 0.0448(12) Uani 1 1 d . . .
O3 O 0.5746(2) 0.3438(2) 0.2581(2) 0.0428(11) Uani 1 1 d . . .
O1 O 0.5445(2) 0.1861(2) 0.2968(2) 0.0477(12) Uani 1 1 d . . .
O2 O 0.6467(2) 0.2477(2) 0.2351(2) 0.0443(12) Uani 1 1 d . . .
O6 O 0.4950(2) 0.1861(2) 0.1375(2) 0.0497(12) Uani 1 1 d . C .
O7 O 0.5283(2) 0.2913(2) 0.1078(2) 0.0461(12) Uani 1 1 d . C .
C2 C 0.2876(4) 0.3869(3) 0.1466(4) 0.0486(19) Uani 1 1 d . . .
C3 C 0.2029(4) 0.3948(3) 0.1087(4) 0.0528(19) Uani 1 1 d . . .
H3 H 0.1649 0.3648 0.1021 0.063 Uiso 1 1 calc R . .
C4 C 0.1750(5) 0.4451(4) 0.0813(6) 0.080(3) Uani 1 1 d . . .
H4 H 0.1176 0.4495 0.0557 0.096 Uiso 1 1 calc R . .
C5 C 0.2278(5) 0.4894(4) 0.0898(7) 0.104(4) Uani 1 1 d . . .
H5 H 0.2078 0.5243 0.0703 0.125 Uiso 1 1 calc R . .
C6 C 0.3122(5) 0.4817(4) 0.1280(6) 0.095(3) Uani 1 1 d . . .
H6 H 0.3500 0.5118 0.1351 0.114 Uiso 1 1 calc R . .
C7 C 0.3406(4) 0.4315(4) 0.1551(5) 0.066(2) Uani 1 1 d . . .
H7 H 0.3981 0.4271 0.1804 0.080 Uiso 1 1 calc R . .
C8 C 0.3229(3) 0.3323(3) 0.1714(3) 0.0452(18) Uani 1 1 d . . .
C9 C 0.2727(3) 0.2908(3) 0.1896(3) 0.0466(19) Uani 1 1 d . . .
H9 H 0.2170 0.2997 0.1908 0.056 Uiso 1 1 calc R . .
C10 C 0.3003(3) 0.2375(4) 0.2059(3) 0.051(2) Uani 1 1 d . . .
C14 C 0.1029(4) 0.1470(3) 0.1924(4) 0.035(2) Uani 0.70 1 d PD A 1
H14 H 0.0441 0.1491 0.1713 0.043 Uiso 0.70 1 calc PR A 1
C15 C 0.1374(4) 0.1001(3) 0.2299(5) 0.043(2) Uani 0.70 1 d PD A 1
H15 H 0.1022 0.0706 0.2362 0.051 Uiso 0.70 1 calc PR A 1
C16 C 0.2240(5) 0.0962(4) 0.2585(8) 0.045(3) Uani 0.70 1 d PD A 1
H16 H 0.2481 0.0635 0.2825 0.054 Uiso 0.70 1 calc PR A 1
C19 C 0.1534(4) 0.1909(3) 0.1854(4) 0.0288(19) Uani 0.70 1 d PD A 1
H19 H 0.1290 0.2233 0.1607 0.035 Uiso 0.70 1 calc PR A 1
C18 C 0.2400(4) 0.1876(4) 0.2145(6) 0.025(3) Uani 0.70 1 d PD A 1
C17 C 0.2751(6) 0.1403(5) 0.2518(9) 0.036(3) Uani 0.70 1 d PD A 1
H17 H 0.3340 0.1381 0.2728 0.043 Uiso 0.70 1 calc PR A 1
C19' C 0.1237(12) 0.1970(7) 0.2828(14) 0.064(8) Uani 0.30 1 d PD A 2
H19' H 0.0774 0.2101 0.2992 0.077 Uiso 0.30 1 calc PR A 2
C16' C 0.2608(14) 0.1588(8) 0.2372(19) 0.030(8) Uani 0.30 1 d PD A 2
H16' H 0.3075 0.1458 0.2212 0.035 Uiso 0.30 1 calc PR A 2
C17' C 0.2445(11) 0.2148(8) 0.2334(13) 0.035(6) Uani 0.30 1 d PD A 2
C18' C 0.1756(10) 0.2325(7) 0.2570(12) 0.042(5) Uani 0.30 1 d PD A 2
H18' H 0.1635 0.2706 0.2553 0.051 Uiso 0.30 1 calc PR A 2
C14' C 0.1427(12) 0.1414(8) 0.2834(15) 0.063(7) Uani 0.30 1 d PD A 2
H14' H 0.1065 0.1161 0.2985 0.076 Uiso 0.30 1 calc PR A 2
C15' C 0.2122(14) 0.1210(7) 0.2631(17) 0.039(7) Uani 0.30 1 d PD A 2
H15' H 0.2259 0.0831 0.2669 0.047 Uiso 0.30 1 calc PR A 2
C22 C 0.6168(5) 0.4341(3) 0.2937(3) 0.056(2) Uani 1 1 d D . .
C23 C 0.6295(8) 0.4824(4) 0.3328(7) 0.054(4) Uiso 0.50 1 d PD B 1
H23 H 0.5935 0.4883 0.3643 0.065 Uiso 0.50 1 calc PR B 1
C24 C 0.6866(9) 0.5236(6) 0.3331(9) 0.074(5) Uiso 0.50 1 d PD B 1
H24 H 0.6866 0.5576 0.3579 0.088 Uiso 0.50 1 calc PR B 1
C25 C 0.7433(8) 0.5102(5) 0.2938(8) 0.061(4) Uiso 0.50 1 d PD B 1
H25 H 0.7841 0.5375 0.2928 0.073 Uiso 0.50 1 calc PR B 1
C26 C 0.7495(8) 0.4628(5) 0.2558(8) 0.049(4) Uiso 0.50 1 d PD B 1
H26A H 0.8057 0.4465 0.2759 0.058 Uiso 0.50 1 calc PR B 1
H26B H 0.7434 0.4717 0.2028 0.058 Uiso 0.50 1 calc PR B 1
C27 C 0.6861(17) 0.4237(8) 0.262(2) 0.059(11) Uiso 0.50 1 d PD B 1
H27 H 0.6902 0.3879 0.2427 0.071 Uiso 0.50 1 calc PR B 1
C23' C 0.5805(7) 0.4836(4) 0.3075(7) 0.044(3) Uiso 0.50 1 d PD B 2
H23' H 0.5280 0.4850 0.3195 0.053 Uiso 0.50 1 calc PR B 2
C24' C 0.6262(8) 0.5303(5) 0.3026(8) 0.063(4) Uiso 0.50 1 d PD B 2
H24' H 0.6047 0.5646 0.3133 0.076 Uiso 0.50 1 calc PR B 2
C25' C 0.7015(8) 0.5302(4) 0.2828(9) 0.067(4) Uiso 0.50 1 d PD B 2
H25' H 0.7321 0.5629 0.2809 0.081 Uiso 0.50 1 calc PR B 2
C26' C 0.7294(8) 0.4795(5) 0.2659(9) 0.051(4) Uiso 0.50 1 d PD B 2
H26' H 0.7820 0.4778 0.2542 0.061 Uiso 0.50 1 calc PR B 2
C27' C 0.6849(12) 0.4307(6) 0.2650(17) 0.042(8) Uiso 0.50 1 d PD B 2
H27' H 0.7008 0.3974 0.2458 0.050 Uiso 0.50 1 calc PR B 2
C28 C 0.5660(4) 0.3838(3) 0.2976(3) 0.0432(17) Uani 1 1 d . B .
C29 C 0.5146(4) 0.3833(3) 0.3470(3) 0.0429(16) Uani 1 1 d . . .
H29 H 0.5096 0.4161 0.3730 0.051 Uiso 1 1 calc R B .
C30 C 0.4706(3) 0.3372(3) 0.3597(3) 0.0385(16) Uani 1 1 d . B .
C33 C 0.4211(4) 0.3404(3) 0.4173(3) 0.0416(16) Uani 1 1 d . . .
C34 C 0.4485(4) 0.3717(3) 0.4815(3) 0.0461(17) Uani 1 1 d . B .
H34 H 0.4995 0.3916 0.4901 0.055 Uiso 1 1 calc R . .
C35 C 0.4010(4) 0.3735(4) 0.5326(4) 0.059(2) Uani 1 1 d . . .
H35 H 0.4191 0.3954 0.5759 0.071 Uiso 1 1 calc R B .
C36 C 0.3279(5) 0.3439(4) 0.5215(4) 0.071(3) Uani 1 1 d . B .
H36 H 0.2960 0.3453 0.5572 0.085 Uiso 1 1 calc R . .
C37 C 0.3011(4) 0.3122(4) 0.4584(4) 0.067(2) Uani 1 1 d . . .
H37 H 0.2506 0.2917 0.4505 0.080 Uiso 1 1 calc R B .
C38 C 0.3477(4) 0.3105(3) 0.4066(3) 0.0510(19) Uani 1 1 d . B .
H38 H 0.3292 0.2885 0.3633 0.061 Uiso 1 1 calc R . .
C39 C 0.7749(4) 0.2122(4) 0.2259(3) 0.057(2) Uani 1 1 d . . .
C40 C 0.8439(4) 0.1800(5) 0.2558(4) 0.082(3) Uani 1 1 d . . .
H40 H 0.8398 0.1498 0.2868 0.098 Uiso 1 1 calc R . .
C41 C 0.9210(6) 0.1924(4) 0.2398(5) 0.075(2) Uiso 1 1 d . . .
H41 H 0.9696 0.1719 0.2630 0.090 Uiso 1 1 calc R . .
C42 C 0.9270(6) 0.2335(4) 0.1914(5) 0.070(2) Uiso 1 1 d . . .
H42 H 0.9790 0.2412 0.1806 0.084 Uiso 1 1 calc R . .
C43 C 0.8572(4) 0.2630(4) 0.1592(4) 0.076(3) Uani 1 1 d . . .
H43 H 0.8594 0.2903 0.1234 0.091 Uiso 1 1 calc R . .
C44 C 0.7824(4) 0.2534(4) 0.1784(4) 0.062(2) Uani 1 1 d . . .
H44 H 0.7353 0.2761 0.1579 0.074 Uiso 1 1 calc R . .
C45 C 0.6924(3) 0.2056(3) 0.2461(3) 0.0463(19) Uani 1 1 d . . .
C46 C 0.6722(4) 0.1565(3) 0.2755(3) 0.049(2) Uani 1 1 d . . .
H46 H 0.7100 0.1265 0.2797 0.058 Uiso 1 1 calc R . .
C47 C 0.5988(3) 0.1488(3) 0.2993(3) 0.0424(17) Uani 1 1 d . . .
C48 C 0.5811(4) 0.0951(3) 0.3284(3) 0.0495(19) Uani 1 1 d . . .
C49 C 0.6387(6) 0.0550(5) 0.3552(6) 0.090(3) Uani 1 1 d . . .
H49 H 0.6959 0.0615 0.3568 0.107 Uiso 1 1 calc R . .
C50 C 0.6168(7) 0.0055(5) 0.3796(6) 0.103(4) Uani 1 1 d . . .
H50 H 0.6596 -0.0207 0.3984 0.123 Uiso 1 1 calc R . .
C51 C 0.5372(6) -0.0076(4) 0.3783(5) 0.079(3) Uani 1 1 d . . .
H51 H 0.5225 -0.0415 0.3966 0.095 Uiso 1 1 calc R . .
C52 C 0.5011(8) 0.0826(5) 0.3261(7) 0.112(4) Uiso 1 1 d . . .
H52 H 0.4583 0.1091 0.3086 0.134 Uiso 1 1 calc R . .
C53 C 0.4801(9) 0.0313(6) 0.3488(7) 0.128(4) Uiso 1 1 d . . .
H53 H 0.4225 0.0233 0.3433 0.153 Uiso 1 1 calc R . .
C55 C 0.6001(5) 0.3019(3) 0.0148(4) 0.037(2) Uani 0.70 1 d PD C 1
C56 C 0.6259(6) 0.3541(4) 0.0406(5) 0.046(3) Uani 0.70 1 d PD C 1
H56 H 0.6194 0.3657 0.0874 0.056 Uiso 0.70 1 calc PR C 1
C57 C 0.6610(6) 0.3893(4) -0.0010(5) 0.055(3) Uani 0.70 1 d PD C 1
H57 H 0.6798 0.4247 0.0175 0.066 Uiso 0.70 1 calc PR C 1
C58 C 0.6687(7) 0.3725(4) -0.0702(5) 0.063(4) Uani 0.70 1 d PD C 1
H58 H 0.6914 0.3969 -0.0996 0.075 Uiso 0.70 1 calc PR C 1
C59 C 0.6434(5) 0.3207(4) -0.0965(4) 0.052(3) Uani 0.70 1 d PD C 1
H59 H 0.6506 0.3089 -0.1431 0.062 Uiso 0.70 1 calc PR C 1
C60 C 0.6076(5) 0.2859(4) -0.0546(4) 0.044(2) Uani 0.70 1 d PD C 1
H60 H 0.5881 0.2508 -0.0735 0.053 Uiso 0.70 1 calc PR C 1
C55' C 0.6233(14) 0.3228(8) 0.0444(11) 0.033(6) Uiso 0.30 1 d PD C 2
C56' C 0.6374(12) 0.3721(7) 0.0829(12) 0.043(6) Uani 0.30 1 d PD C 2
H56' H 0.6106 0.3782 0.1214 0.052 Uiso 0.30 1 calc PR C 2
C57' C 0.6892(13) 0.4127(8) 0.0674(11) 0.066(8) Uani 0.30 1 d PD C 2
H57' H 0.6998 0.4455 0.0957 0.079 Uiso 0.30 1 calc PR C 2
C58' C 0.7247(15) 0.4033(9) 0.0088(11) 0.070(8) Uani 0.30 1 d PD C 2
H58' H 0.7623 0.4298 -0.0014 0.084 Uiso 0.30 1 calc PR C 2
C59' C 0.7075(16) 0.3569(9) -0.0354(13) 0.050(6) Uani 0.30 1 d PD C 2
H59' H 0.7269 0.3532 -0.0789 0.060 Uiso 0.30 1 calc PR C 2
C60' C 0.6606(13) 0.3160(7) -0.0135(10) 0.059(7) Uani 0.30 1 d PD C 2
H60' H 0.6538 0.2819 -0.0392 0.070 Uiso 0.30 1 calc PR C 2
C61 C 0.5663(4) 0.2684(4) 0.0649(3) 0.055(2) Uani 1 1 d . . .
C62 C 0.5759(4) 0.2129(4) 0.0576(3) 0.058(2) Uani 1 1 d . C .
H62 H 0.6082 0.2005 0.0254 0.069 Uiso 1 1 calc R . .
C63 C 0.5406(3) 0.1735(4) 0.0950(3) 0.054(2) Uani 1 1 d . . .
C67 C 0.5542(4) 0.1130(4) 0.0866(4) 0.064(3) Uani 1 1 d . C .
C68 C 0.6064(5) 0.0914(5) 0.0441(5) 0.085(3) Uani 1 1 d . . .
H68 H 0.6340 0.1152 0.0178 0.102 Uiso 1 1 calc R C .
C69 C 0.6167(8) 0.0350(6) 0.0412(6) 0.119(5) Uani 1 1 d . C .
H69 H 0.6498 0.0202 0.0110 0.143 Uiso 1 1 calc R . .
C70 C 0.5807(10) 0.0010(6) 0.0804(8) 0.146(6) Uani 1 1 d . . .
H70 H 0.5909 -0.0373 0.0797 0.175 Uiso 1 1 calc R C .
C71 C 0.5296(8) 0.0208(5) 0.1214(6) 0.114(4) Uani 1 1 d . C .
H71 H 0.5030 -0.0037 0.1478 0.136 Uiso 1 1 calc R . .
C72 C 0.5167(6) 0.0764(4) 0.1242(4) 0.078(3) Uani 1 1 d . . .
H72 H 0.4810 0.0899 0.1528 0.094 Uiso 1 1 calc R C .
C3A C 0.8281(3) 0.2407(3) 0.5015(3) 0.0401(15) Uani 1 1 d D . .
C3B C 0.8489(6) 0.1984(4) 0.4481(5) 0.043(4) Uani 0.60 1 d PD D 1
H3BA H 0.7996 0.1936 0.4051 0.052 Uiso 0.60 1 calc PR D 1
H3BB H 0.8959 0.2122 0.4293 0.052 Uiso 0.60 1 calc PR D 1
C3D C 0.8973(7) 0.1047(5) 0.4335(5) 0.075(6) Uani 0.60 1 d PD D 1
H3DA H 0.8492 0.1002 0.3893 0.090 Uiso 0.60 1 calc PR D 1
H3DB H 0.9440 0.1210 0.4165 0.090 Uiso 0.60 1 calc PR D 1
C3E C 0.9233(8) 0.0501(4) 0.4651(6) 0.051(3) Uani 0.60 1 d PD D 1
H3EA H 0.8755 0.0320 0.4783 0.061 Uiso 0.60 1 calc PR D 1
H3EB H 0.9692 0.0542 0.5111 0.061 Uiso 0.60 1 calc PR D 1
C3F C 0.9530(11) 0.0150(7) 0.4102(9) 0.102(6) Uiso 0.60 1 d PD D 1
H3FA H 0.9722 -0.0206 0.4330 0.153 Uiso 0.60 1 calc PR D 1
H3FB H 0.9994 0.0334 0.3962 0.153 Uiso 0.60 1 calc PR D 1
H3FC H 0.9067 0.0093 0.3658 0.153 Uiso 0.60 1 calc PR D 1
C3D' C 0.8643(15) 0.0907(10) 0.4420(13) 0.064(7) Uiso 0.40 1 d P D 2
H3D' H 0.8190 0.0654 0.4322 0.076 Uiso 0.40 1 calc PR D 2
C3B' C 0.8090(13) 0.1886(5) 0.4540(10) 0.070(7) Uani 0.40 1 d PD D 2
H3BC H 0.7518 0.1756 0.4525 0.084 Uiso 0.40 1 calc PR D 2
H3BD H 0.8109 0.1970 0.4025 0.084 Uiso 0.40 1 calc PR D 2
C3E' C 0.9625(10) 0.0864(9) 0.4115(9) 0.058(5) Uani 0.40 1 d PD D 2
H3E' H 1.0071 0.1117 0.4284 0.070 Uiso 0.40 1 calc PR D 2
C3F' C 0.9677(11) 0.0404(8) 0.3582(11) 0.076(8) Uani 0.40 1 d PD D 2
H3FD H 1.0189 0.0446 0.3414 0.114 Uiso 0.40 1 calc PR D 2
H3FE H 0.9187 0.0419 0.3153 0.114 Uiso 0.40 1 calc PR D 2
H3FF H 0.9690 0.0051 0.3835 0.114 Uiso 0.40 1 calc PR D 2
C3C C 0.8728(4) 0.1436(3) 0.4860(3) 0.0502(18) Uani 1 1 d D . .
C4A C 0.6814(3) 0.2689(3) 0.4383(3) 0.0445(17) Uani 1 1 d D . .
H4AA H 0.6798 0.2349 0.4089 0.053 Uiso 1 1 calc R D .
H4AB H 0.6487 0.2972 0.4047 0.053 Uiso 1 1 calc R . .
C4B C 0.6385(3) 0.2578(3) 0.5003(3) 0.0422(16) Uani 1 1 d D D .
H4BA H 0.6804 0.2443 0.5450 0.051 Uiso 1 1 calc R . .
H4BB H 0.6142 0.2922 0.5135 0.051 Uiso 1 1 calc R . .
C4C C 0.5692(4) 0.2150(3) 0.4751(3) 0.0502(18) Uani 1 1 d D . .
H4CA H 0.5949 0.1796 0.4674 0.060 Uiso 1 1 calc R D .
H4CB H 0.5318 0.2265 0.4268 0.060 Uiso 1 1 calc R . .
C4D C 0.5167(4) 0.2069(3) 0.5310(4) 0.063(2) Uani 1 1 d D D .
H4DA H 0.4792 0.2390 0.5286 0.075 Uiso 1 1 calc R . .
H4DB H 0.5546 0.2054 0.5818 0.075 Uiso 1 1 calc R . .
C4E C 0.4623(5) 0.1535(4) 0.5165(5) 0.103(4) Uani 1 1 d D . .
H4EA H 0.4971 0.1220 0.5094 0.124 Uiso 1 1 calc R D .
H4EB H 0.4395 0.1457 0.5596 0.124 Uiso 1 1 calc R . .
C4F C 0.3920(6) 0.1623(6) 0.4481(7) 0.148(6) Uani 1 1 d D D .
H4FA H 0.3571 0.1293 0.4379 0.223 Uiso 1 1 calc R . .
H4FB H 0.4153 0.1699 0.4058 0.223 Uiso 1 1 calc R . .
H4FC H 0.3578 0.1935 0.4559 0.223 Uiso 1 1 calc R . .
C1A C 0.7818(3) 0.3336(2) 0.5216(3) 0.0412(16) Uani 1 1 d D . .
H1AA H 0.8421 0.3430 0.5395 0.049 Uiso 1 1 calc R D .
H1AB H 0.7635 0.3196 0.5647 0.049 Uiso 1 1 calc R . .
C1B C 0.7332(4) 0.3858(3) 0.4940(4) 0.0551(19) Uani 1 1 d D D .
H1BA H 0.6756 0.3762 0.4652 0.066 Uiso 1 1 calc R . .
H1BB H 0.7608 0.4057 0.4606 0.066 Uiso 1 1 calc R . .
C1C C 0.7288(5) 0.4229(3) 0.5594(4) 0.070(2) Uani 1 1 d D . .
C2A C 0.7959(3) 0.3085(3) 0.3955(3) 0.0428(17) Uani 1 1 d D . .
H2AA H 0.7850 0.2787 0.3581 0.051 Uiso 1 1 calc R D .
H2AB H 0.7589 0.3396 0.3743 0.051 Uiso 1 1 calc R . .
C2B C 0.8865(3) 0.3267(4) 0.4087(3) 0.059(2) Uani 1 1 d D D .
H2BA H 0.9244 0.2960 0.4302 0.071 Uiso 1 1 calc R . .
H2BB H 0.8978 0.3575 0.4447 0.071 Uiso 1 1 calc R . .
C2C C 0.9038(4) 0.3450(4) 0.3358(3) 0.064(2) Uani 1 1 d D . .
H2CA H 0.8875 0.3151 0.2989 0.077 Uiso 1 1 calc R D .
H2CB H 0.8683 0.3772 0.3166 0.077 Uiso 1 1 calc R . .
C2D C 0.9946(4) 0.3597(4) 0.3435(4) 0.084(3) Uani 1 1 d D D .
H2DA H 1.0301 0.3276 0.3632 0.101 Uiso 1 1 calc R . .
H2DB H 1.0107 0.3899 0.3801 0.101 Uiso 1 1 calc R . .
C2E C 1.0117(5) 0.3775(5) 0.2704(5) 0.100(4) Uani 1 1 d D . .
H2EA H 0.9963 0.3471 0.2342 0.120 Uiso 1 1 calc R D .
H2EB H 0.9754 0.4092 0.2504 0.120 Uiso 1 1 calc R . .
C2F C 1.1025(6) 0.3933(6) 0.2779(8) 0.137(5) Uiso 1 1 d D D .
H2FA H 1.1095 0.4039 0.2291 0.206 Uiso 1 1 calc R . .
H2FB H 1.1389 0.3619 0.2969 0.206 Uiso 1 1 calc R . .
H2FC H 1.1177 0.4242 0.3123 0.206 Uiso 1 1 calc R . .
C1D C 0.6677(8) 0.4717(4) 0.5294(5) 0.067(3) Uiso 0.70 1 d PD D 1
H1DA H 0.6105 0.4587 0.5047 0.080 Uiso 0.70 1 calc PR D 1
H1DB H 0.6885 0.4951 0.4947 0.080 Uiso 0.70 1 calc PR D 1
C1D' C 0.7126(15) 0.4841(5) 0.5471(11) 0.050(6) Uiso 0.30 1 d PD D 2
C1E' C 0.6708(15) 0.5029(10) 0.6058(10) 0.055(6) Uiso 0.30 1 d PD D 1
H1EA H 0.7248 0.4954 0.6426 0.065 Uiso 0.30 1 calc PR D 1
H1EB H 0.6658 0.5430 0.5973 0.065 Uiso 0.30 1 calc PR D 1
C1F' C 0.5975(15) 0.4822(12) 0.6353(15) 0.069(7) Uiso 0.30 1 d PD D 1
H1FA H 0.5985 0.5009 0.6821 0.103 Uiso 0.30 1 calc PR D 1
H1FB H 0.6031 0.4426 0.6439 0.103 Uiso 0.30 1 calc PR D 1
H1FC H 0.5443 0.4900 0.5987 0.103 Uiso 0.30 1 calc PR D 1
C1F C 0.7058(9) 0.5297(7) 0.6342(9) 0.104(5) Uiso 0.70 1 d PD D 2
H1FD H 0.6887 0.5504 0.6729 0.157 Uiso 0.70 1 calc PR D 2
H1FE H 0.7316 0.5547 0.6054 0.157 Uiso 0.70 1 calc PR D 2
H1FF H 0.7463 0.5014 0.6572 0.157 Uiso 0.70 1 calc PR D 2
C1E C 0.6287(10) 0.5027(8) 0.5826(9) 0.123(7) Uiso 0.70 1 d PD D 2
H1EC H 0.5870 0.5278 0.5515 0.148 Uiso 0.70 1 calc PR D 2
H1ED H 0.6027 0.4726 0.6046 0.148 Uiso 0.70 1 calc PR D 2

loop_
_atom_site_aniso_label
_atom_site_aniso_U_11
_atom_site_aniso_U_22
_atom_site_aniso_U_33
_atom_site_aniso_U_23
_atom_site_aniso_U_13
_atom_site_aniso_U_12
N1 0.021(2) 0.063(4) 0.023(2) 0.011(2) 0.0018(18) -0.004(2)
Dy1 0.01469(14) 0.0782(3) 0.02361(15) -0.01239(14) 0.00597(10) 0.00261(13)
O5 0.0178(19) 0.086(4) 0.039(2) -0.014(2) 0.0103(17) -0.002(2)
O8 0.0184(19) 0.079(3) 0.033(2) -0.014(2) 0.0068(16) 0.003(2)
O4 0.0217(19) 0.085(4) 0.029(2) -0.010(2) 0.0096(16) -0.002(2)
O3 0.025(2) 0.076(3) 0.028(2) -0.013(2) 0.0081(16) -0.003(2)
O1 0.032(2) 0.081(4) 0.033(2) -0.004(2) 0.0149(18) 0.019(2)
O2 0.020(2) 0.081(4) 0.031(2) -0.009(2) 0.0047(16) 0.009(2)
O6 0.025(2) 0.091(4) 0.033(2) -0.021(2) 0.0082(17) 0.004(2)
O7 0.024(2) 0.089(4) 0.025(2) -0.013(2) 0.0053(16) 0.001(2)
C2 0.022(3) 0.079(6) 0.043(4) -0.025(4) 0.006(3) 0.001(3)
C3 0.026(3) 0.064(5) 0.066(5) -0.015(4) 0.007(3) 0.005(3)
C4 0.026(4) 0.074(7) 0.131(8) -0.014(6) 0.002(4) 0.000(4)
C5 0.045(5) 0.066(7) 0.183(12) -0.015(7) -0.004(6) 0.008(5)
C6 0.044(5) 0.070(7) 0.155(10) -0.037(7) -0.001(5) -0.003(5)
C7 0.028(3) 0.069(6) 0.094(6) -0.043(5) 0.001(4) 0.006(4)
C8 0.022(3) 0.090(6) 0.021(3) -0.024(3) 0.000(2) 0.007(3)
C9 0.017(3) 0.101(6) 0.023(3) 0.000(3) 0.006(2) 0.010(3)
C10 0.018(3) 0.120(7) 0.017(3) 0.002(3) 0.005(2) 0.008(4)
C14 0.024(4) 0.050(6) 0.038(5) -0.013(4) 0.019(4) -0.004(4)
C15 0.037(5) 0.056(7) 0.043(5) -0.006(5) 0.026(4) -0.004(5)
C16 0.043(6) 0.049(9) 0.050(6) 0.005(7) 0.023(5) 0.010(6)
C19 0.018(4) 0.051(6) 0.020(4) -0.001(4) 0.010(3) 0.005(4)
C18 0.024(5) 0.030(9) 0.024(6) -0.006(5) 0.013(4) 0.005(5)
C17 0.026(6) 0.053(9) 0.028(6) 0.001(6) 0.005(5) 0.013(5)
C19' 0.033(12) 0.08(2) 0.081(18) 0.019(15) 0.024(12) -0.017(12)
C16' 0.012(12) 0.03(2) 0.05(2) 0.002(17) 0.003(12) 0.005(12)
C17' 0.021(10) 0.05(2) 0.031(14) 0.012(12) 0.007(9) 0.007(11)
C18' 0.037(11) 0.033(13) 0.059(14) 0.003(11) 0.015(10) -0.003(9)
C14' 0.060(16) 0.048(17) 0.084(19) 0.014(15) 0.023(14) -0.032(13)
C15' 0.035(14) 0.043(19) 0.041(14) 0.004(14) 0.013(10) 0.004(12)
C22 0.085(5) 0.065(5) 0.018(3) 0.002(3) 0.012(3) -0.007(4)
C28 0.033(3) 0.076(5) 0.016(3) 0.001(3) -0.001(2) 0.013(3)
C29 0.053(4) 0.055(5) 0.023(3) 0.001(3) 0.014(3) 0.013(3)
C30 0.026(3) 0.071(5) 0.016(3) -0.004(3) 0.001(2) 0.017(3)
C33 0.029(3) 0.071(5) 0.025(3) 0.000(3) 0.008(2) 0.016(3)
C34 0.036(3) 0.075(5) 0.029(3) -0.002(3) 0.013(3) 0.011(3)
C35 0.048(4) 0.103(7) 0.029(3) -0.014(4) 0.016(3) 0.012(4)
C36 0.052(4) 0.128(8) 0.043(4) -0.010(5) 0.029(4) 0.009(5)
C37 0.039(4) 0.117(8) 0.049(4) -0.013(5) 0.022(3) -0.003(4)
C38 0.034(3) 0.091(6) 0.030(3) -0.009(3) 0.011(3) 0.008(3)
C39 0.023(3) 0.130(7) 0.017(3) -0.001(4) 0.005(2) 0.016(4)
C40 0.032(4) 0.176(10) 0.045(4) 0.043(5) 0.023(3) 0.044(5)
C43 0.033(4) 0.161(9) 0.039(4) 0.024(5) 0.017(3) 0.029(5)
C44 0.028(3) 0.127(8) 0.030(3) 0.003(4) 0.006(3) 0.018(4)
C45 0.021(3) 0.097(6) 0.018(3) -0.007(3) 0.000(2) 0.017(3)
C46 0.025(3) 0.097(6) 0.021(3) -0.006(3) 0.002(2) 0.024(3)
C47 0.027(3) 0.080(6) 0.019(3) -0.012(3) 0.002(2) 0.013(3)
C48 0.028(3) 0.088(6) 0.033(3) -0.014(4) 0.008(3) 0.014(3)
C49 0.054(5) 0.115(9) 0.107(8) 0.026(7) 0.034(5) 0.034(6)
C50 0.082(7) 0.122(10) 0.115(9) 0.026(8) 0.044(6) 0.055(7)
C51 0.088(7) 0.069(6) 0.088(6) 0.007(5) 0.037(5) 0.029(5)
C55 0.017(4) 0.073(7) 0.021(4) -0.009(5) 0.004(3) 0.011(4)
C56 0.045(6) 0.061(10) 0.036(6) -0.025(6) 0.017(5) 0.002(6)
C57 0.055(7) 0.065(8) 0.048(6) -0.004(5) 0.019(5) 0.011(6)
C58 0.047(7) 0.102(12) 0.043(6) 0.011(7) 0.020(5) 0.033(7)
C59 0.045(5) 0.087(9) 0.027(5) -0.008(5) 0.017(4) 0.021(5)
C60 0.023(4) 0.086(8) 0.023(4) -0.010(5) 0.006(3) 0.009(5)
C56' 0.032(11) 0.021(13) 0.084(19) 0.015(13) 0.026(13) 0.015(9)
C57' 0.048(14) 0.10(2) 0.053(15) 0.020(15) 0.015(12) 0.015(14)
C58' 0.057(17) 0.11(3) 0.045(14) 0.020(16) 0.017(13) -0.001(16)
C59' 0.045(14) 0.064(19) 0.052(15) -0.011(14) 0.032(13) -0.015(13)
C60' 0.062(16) 0.07(2) 0.043(13) 0.022(13) 0.019(12) 0.031(14)
C61 0.020(3) 0.120(8) 0.025(3) 0.000(4) 0.006(2) 0.020(4)
C62 0.025(3) 0.126(8) 0.023(3) -0.012(4) 0.007(3) 0.026(4)
C63 0.016(3) 0.114(7) 0.026(3) -0.020(4) -0.004(2) 0.017(3)
C67 0.038(4) 0.121(8) 0.027(3) -0.022(4) -0.003(3) 0.037(4)
C68 0.050(5) 0.141(10) 0.061(5) -0.023(5) 0.009(4) 0.048(5)
C69 0.117(9) 0.155(13) 0.095(8) -0.015(8) 0.042(7) 0.093(9)
C70 0.168(14) 0.144(13) 0.145(12) 0.020(10) 0.077(11) 0.102(11)
C71 0.144(10) 0.105(9) 0.104(8) 0.009(7) 0.053(8) 0.073(8)
C72 0.074(6) 0.113(8) 0.048(5) -0.009(5) 0.019(4) 0.043(6)
C3A 0.030(3) 0.069(5) 0.020(3) 0.006(3) 0.003(2) 0.001(3)
C3B 0.011(4) 0.104(12) 0.015(5) 0.015(5) 0.002(4) -0.010(5)
C3D 0.019(6) 0.180(18) 0.024(6) 0.000(8) 0.004(5) 0.021(8)
C3E 0.066(8) 0.031(7) 0.057(7) -0.007(6) 0.019(6) 0.006(6)
C3B' 0.10(2) 0.057(15) 0.036(11) 0.010(10) -0.009(13) 0.008(14)
C3E' 0.025(8) 0.107(18) 0.036(9) 0.016(10) -0.005(7) -0.011(9)
C3F' 0.032(9) 0.096(18) 0.097(17) 0.063(15) 0.010(10) -0.003(10)
C3C 0.031(3) 0.076(6) 0.042(4) -0.007(4) 0.008(3) 0.003(3)
C4A 0.023(3) 0.080(5) 0.026(3) 0.011(3) -0.003(2) -0.014(3)
C4B 0.023(3) 0.065(5) 0.038(3) 0.009(3) 0.007(2) -0.004(3)
C4C 0.030(3) 0.079(5) 0.038(3) 0.009(3) 0.003(3) -0.012(3)
C4D 0.035(4) 0.092(7) 0.067(5) 0.001(4) 0.023(3) -0.015(4)
C4E 0.049(5) 0.179(12) 0.091(7) 0.013(7) 0.034(5) -0.025(6)
C4F 0.071(7) 0.153(13) 0.205(15) 0.062(11) 0.008(9) -0.019(8)
C1A 0.028(3) 0.066(5) 0.030(3) 0.007(3) 0.010(2) -0.006(3)
C1B 0.048(4) 0.070(5) 0.053(4) 0.021(4) 0.023(3) 0.000(4)
C1C 0.093(6) 0.058(6) 0.076(5) 0.020(4) 0.055(5) 0.025(5)
C2A 0.030(3) 0.076(5) 0.022(3) 0.016(3) 0.005(2) -0.004(3)
C2B 0.023(3) 0.124(7) 0.030(3) 0.026(4) 0.007(3) -0.001(4)
C2C 0.039(4) 0.120(7) 0.034(4) 0.026(4) 0.013(3) -0.010(4)
C2D 0.037(4) 0.160(10) 0.065(5) 0.060(6) 0.028(4) 0.016(5)
C2E 0.059(5) 0.179(11) 0.074(6) 0.059(7) 0.038(5) 0.007(6)

loop_
_atom_type_symbol
_atom_type_description
_atom_type_scat_dispersion_real
_atom_type_scat_dispersion_imag
_atom_type_scat_source
C C 0.0033 0.0016 'International Tables Vol C Tables 4.2.6.8 and 6.1.1.4'
H H 0.0000 0.0000 'International Tables Vol C Tables 4.2.6.8 and 6.1.1.4'
Dy Dy -0.1892 4.4098 'International Tables Vol C Tables 4.2.6.8 and 6.1.1.4'
N N 0.0061 0.0033 'International Tables Vol C Tables 4.2.6.8 and 6.1.1.4'
O O 0.0106 0.0060 'International Tables Vol C Tables 4.2.6.8 and 6.1.1.4'

loop_
_geom_angle_atom_site_label_1
_geom_angle_atom_site_label_2
_geom_angle_atom_site_label_3
_geom_angle
C4A N1 C3A 109.9(5)
C1A N1 C3A 107.3(4)
C1A N1 C4A 111.5(4)
C1A N1 C2A 110.6(5)
C2A N1 C3A 111.6(4)
C2A N1 C4A 106.0(4)
O5 Dy1 O4 77.33(14)
O5 Dy1 O3 140.73(15)
O5 Dy1 O1 80.13(16)
O5 Dy1 O2 145.98(17)
O5 Dy1 O6 73.22(14)
O5 Dy1 O7 115.49(14)
O8 Dy1 O5 71.84(16)
O8 Dy1 O4 77.38(14)
O8 Dy1 O3 78.32(15)
O8 Dy1 O1 146.64(14)
O8 Dy1 O2 140.56(16)
O8 Dy1 O6 112.28(14)
O8 Dy1 O7 75.26(14)
O4 Dy1 O6 143.56(17)
O3 Dy1 O4 71.61(15)
O3 Dy1 O6 143.57(14)
O1 Dy1 O4 79.16(15)
O1 Dy1 O3 115.91(15)
O1 Dy1 O2 71.37(15)
O1 Dy1 O6 75.11(16)
O2 Dy1 O4 113.89(13)
O2 Dy1 O3 70.85(15)
O2 Dy1 O6 81.65(14)
O7 Dy1 O4 143.56(18)
O7 Dy1 O3 79.62(15)
O7 Dy1 O1 134.87(14)
O7 Dy1 O2 75.48(14)
O7 Dy1 O6 70.49(17)
C10 O5 Dy1 135.2(5)
C8 O8 Dy1 136.2(5)
C30 O4 Dy1 134.7(4)
C28 O3 Dy1 136.4(4)
C47 O1 Dy1 132.6(4)
C45 O2 Dy1 133.3(4)
C63 O6 Dy1 130.3(5)
C61 O7 Dy1 131.0(5)
C3 C2 C8 122.7(7)
C7 C2 C3 117.9(7)
C7 C2 C8 119.2(6)
C4 C3 C2 120.5(7)
C3 C4 C5 121.6(7)
C4 C5 C6 118.0(10)
C7 C6 C5 120.7(9)
C6 C7 C2 121.4(7)
O8 C8 C2 114.9(6)
O8 C8 C9 124.1(7)
C9 C8 C2 121.0(5)
C10 C9 C8 123.2(5)
O5 C10 C9 124.8(7)
O5 C10 C18 111.0(7)
O5 C10 C17' 128.4(11)
C9 C10 C18 123.8(5)
C17' C10 C9 105.2(10)
C17' C10 C18 27.1(9)
C19 C14 C15 120.6(7)
C14 C15 C16 119.7(7)
C17 C16 C15 120.0(8)
C14 C19 C18 120.1(7)
C19 C18 C10 121.1(7)
C17 C18 C10 119.3(7)
C17 C18 C19 119.6(7)
C16 C17 C18 120.0(8)
C18' C19' C14' 116.9(16)
C15' C16' C17' 123.1(16)
C10 C17' C16' 107.0(14)
C10 C17' C18' 136.1(16)
C16' C17' C18' 117.0(16)
C19' C18' C17' 123.1(16)
C15' C14' C19' 123.0(16)
C16' C15' C14' 116.8(16)
C23 C22 C27 110.0(10)
C23 C22 C23' 34.6(7)
C23 C22 C28 133.4(7)
C27 C22 C28 112.9(8)
C23' C22 C27 130.6(10)
C23' C22 C28 115.1(7)
C27' C22 C23 103.4(10)
C27' C22 C27 6.8(8)
C27' C22 C23' 124.0(9)
C27' C22 C28 119.7(7)
C22 C23 C24 129.7(9)
C25 C24 C23 112.8(11)
C24 C25 C26 129.0(10)
C25 C26 C27 111.4(11)
C22 C27 C26 125.7(12)
C24' C23' C22 115.4(9)
C23' C24' C25' 124.0(10)
C26' C25' C24' 116.0(10)
C25' C26' C27' 124.0(10)
C22 C27' C26' 115.2(10)
O3 C28 C22 117.3(5)
O3 C28 C29 124.0(7)
C29 C28 C22 118.7(6)
C30 C29 C28 123.3(6)
O4 C30 C29 125.6(5)
O4 C30 C33 115.6(6)
C29 C30 C33 118.8(6)
C34 C33 C30 121.7(6)
C38 C33 C30 119.1(6)
C38 C33 C34 119.2(5)
C35 C34 C33 119.7(7)
C36 C35 C34 120.9(7)
C35 C36 C37 119.7(6)
C36 C37 C38 119.9(7)
C37 C38 C33 120.6(6)
C40 C39 C45 122.9(7)
C44 C39 C40 118.5(6)
C44 C39 C45 118.6(6)
C39 C40 C41 119.2(8)
C42 C41 C40 121.4(9)
C43 C42 C41 118.6(9)
C42 C43 C44 120.4(8)
C39 C44 C43 121.7(7)
O2 C45 C39 114.4(7)
O2 C45 C46 124.7(6)
C46 C45 C39 120.8(6)
C45 C46 C47 123.5(6)
O1 C47 C46 123.5(7)
O1 C47 C48 116.3(5)
C46 C47 C48 120.2(6)
C49 C48 C47 125.8(7)
C52 C48 C47 118.4(8)
C52 C48 C49 115.7(10)
C48 C49 C50 122.3(9)
C51 C50 C49 122.9(9)
C50 C51 C53 114.6(11)
C48 C52 C53 120.8(12)
C51 C53 C52 123.5(13)
C56 C55 C61 115.2(6)
C60 C55 C56 119.2(7)
C60 C55 C61 125.6(7)
C57 C56 C55 120.7(7)
C56 C57 C58 119.4(7)
C59 C58 C57 120.5(7)
C58 C59 C60 119.6(7)
C59 C60 C55 120.6(7)
C56' C55' C61 125.4(13)
C60' C55' C56' 117.3(17)
C60' C55' C61 117.2(13)
C57' C56' C55' 122.7(17)
C58' C57' C56' 117.2(17)
C57' C58' C59' 122.7(17)
C58' C59' C60' 117.1(17)
C55' C60' C59' 122.6(17)
O7 C61 C55 119.5(8)
O7 C61 C55' 100.9(8)
O7 C61 C62 125.8(7)
C55 C61 C55' 26.6(6)
C62 C61 C55 114.6(6)
C62 C61 C55' 130.8(8)
C61 C62 C63 123.6(6)
O6 C63 C62 122.6(7)
O6 C63 C67 115.7(7)
C62 C63 C67 121.8(6)
C68 C67 C63 123.5(9)
C72 C67 C63 118.8(6)
C72 C67 C68 117.6(9)
C69 C68 C67 119.3(11)
C70 C69 C68 120.9(10)
C69 C70 C71 120.9(13)
C70 C71 C72 119.6(13)
C71 C72 C67 121.7(8)
N1 C3A C3B 115.4(5)
N1 C3A C3B' 111.0(5)
C3B C3A C3B' 27.7(10)
C3C C3B C3A 111.6(6)
C3E C3D C3C 114.3(8)
C3D C3E C3F 110.7(11)
C3C C3D' C3E' 104.4(15)
C3C C3B' C3A 110.6(8)
C3F' C3E' C3D' 116.4(14)
C3B C3C C3D' 121.6(10)
C3B C3C C3B' 27.9(10)
C3D C3C C3B 109.7(7)
C3D C3C C3D' 26.7(9)
C3D C3C C3B' 118.5(9)
C3D' C3C C3B' 116.3(10)
N1 C4A C4B 115.0(4)
C4C C4B C4A 110.3(5)
C4B C4C C4D 113.0(5)
C4C C4D C4E 113.0(6)
C4F C4E C4D 108.1(8)
N1 C1A C1B 115.1(5)
C1A C1B C1C 110.7(5)
C1B C1C C1D 108.9(6)
C1D' C1C C1B 120.1(8)
C1D' C1C C1D 29.6(9)
C2B C2A N1 114.6(4)
C2A C2B C2C 110.2(4)
C2D C2C C2B 113.3(5)
C2C C2D C2E 113.2(6)
C2F C2E C2D 113.5(8)
C1C C1D C1E' 100.1(11)
C1C C1D' C1F 118.0(11)
C1C C1D' C1E 108.9(12)
C1E C1D' C1F 47.8(5)
C1F' C1E' C1D 108.4(17)
C1E C1F C1D' 57.5(9)
C1F C1E C1D' 74.7(12)

loop_
_geom_bond_atom_site_label_1
_geom_bond_atom_site_label_2
_geom_bond_distance
N1 C3A 1.527(6)
N1 C4A 1.524(6)
N1 C1A 1.515(6)
N1 C2A 1.523(6)
Dy1 O5 2.327(4)
Dy1 O8 2.317(4)
Dy1 O4 2.351(4)
Dy1 O3 2.343(5)
Dy1 O1 2.336(5)
Dy1 O2 2.338(4)
Dy1 O6 2.367(4)
Dy1 O7 2.331(4)
O5 C10 1.265(7)
O8 C8 1.268(6)
O4 C30 1.265(8)
O3 C28 1.252(8)
O1 C47 1.269(7)
O2 C45 1.258(8)
O6 C63 1.265(7)
O7 C61 1.268(8)
C2 C3 1.407(8)
C2 C7 1.378(10)
C2 C8 1.479(10)
C3 C4 1.361(11)
C4 C5 1.373(12)
C5 C6 1.404(12)
C6 C7 1.359(13)
C8 C9 1.405(10)
C9 C10 1.384(10)
C10 C18 1.607(11)
C10 C17' 1.290(16)
C14 C15 1.385(7)
C14 C19 1.382(7)
C15 C16 1.392(7)
C16 C17 1.392(7)
C19 C18 1.394(7)
C18 C17 1.393(7)
C19' C18' 1.388(8)
C19' C14' 1.392(8)
C16' C17' 1.390(8)
C16' C15' 1.389(8)
C17' C18' 1.390(8)
C14' C15' 1.390(8)
C22 C23 1.372(8)
C22 C27 1.445(19)
C22 C23' 1.401(8)
C22 C27' 1.368(8)
C22 C28 1.499(10)
C23 C24 1.375(8)
C24 C25 1.370(8)
C25 C26 1.373(8)
C26 C27 1.44(2)
C23' C24' 1.383(8)
C24' C25' 1.385(8)
C25' C26' 1.383(8)
C26' C27' 1.398(17)
C28 C29 1.406(8)
C29 C30 1.392(9)
C30 C33 1.509(8)
C33 C34 1.391(9)
C33 C38 1.384(9)
C34 C35 1.383(8)
C35 C36 1.374(11)
C36 C37 1.382(11)
C37 C38 1.383(9)
C39 C40 1.376(10)
C39 C44 1.366(11)
C39 C45 1.513(8)
C40 C41 1.414(11)
C41 C42 1.368(12)
C42 C43 1.358(11)
C43 C44 1.392(9)
C45 C46 1.394(10)
C46 C47 1.406(8)
C47 C48 1.476(10)
C48 C49 1.365(11)
C48 C52 1.346(13)
C49 C50 1.372(14)
C50 C51 1.345(13)
C51 C53 1.350(15)
C52 C53 1.393(16)
C55 C56 1.388(7)
C55 C60 1.387(7)
C55 C61 1.456(10)
C56 C57 1.382(7)
C57 C58 1.390(7)
C58 C59 1.381(7)
C59 C60 1.385(7)
C55' C56' 1.386(8)
C55' C60' 1.384(8)
C55' C61 1.725(19)
C56' C57' 1.386(8)
C57' C58' 1.385(8)
C58' C59' 1.387(8)
C59' C60' 1.388(8)
C61 C62 1.375(11)
C62 C63 1.400(11)
C63 C67 1.506(12)
C67 C68 1.416(9)
C67 C72 1.378(13)
C68 C69 1.390(16)
C69 C70 1.341(18)
C70 C71 1.365(15)
C71 C72 1.375(14)
C3A C3B 1.532(8)
C3A C3B' 1.534(10)
C3B C3C 1.516(9)
C3D C3E 1.473(9)
C3D C3C 1.492(8)
C3E C3F 1.511(9)
C3D' C3E' 1.85(3)
C3D' C3C 1.52(2)
C3B' C3C 1.531(9)
C3E' C3F' 1.515(10)
C4A C4B 1.528(6)
C4B C4C 1.528(7)
C4C C4D 1.532(7)
C4D C4E 1.565(8)
C4E C4F 1.499(8)
C1A C1B 1.520(7)
C1B C1C 1.535(7)
C1C C1D 1.566(8)
C1C C1D' 1.523(10)
C2A C2B 1.519(6)
C2B C2C 1.525(6)
C2C C2D 1.511(7)
C2D C2E 1.525(7)
C2E C2F 1.518(8)
C1D C1E' 1.604(10)
C1D' C1F 1.99(2)
C1D' C1E 1.744(19)
C1E' C1F' 1.538(10)
C1F C1E 1.530(10)
